data_1008961
loop_
_publ_author_name
'Mosset, A'
'Jeannin, Y'

_publ_section_title
;
Etude cristallographique de l'arsenotellurure de zirconium quadratique
;
_journal_coden_ASTM JSSCBI
_journal_name_full 'Journal of Solid State Chemistry'
_journal_page_first 124
_journal_page_last 131
_journal_paper_doi 10.1016/0022-4596(73)90144-8
_journal_volume 7
_journal_year 1973
_chemical_formula_structural 'Zr As1.43 Te0.46'
_chemical_formula_sum 'As1.43 Te0.46 Zr'
_chemical_name_systematic 'Zirconium arsenide telluride (1/1.43/0.46)'
_space_group_IT_number 129
_symmetry_cell_setting tetragonal
_symmetry_space_group_name_Hall '-P 4a 2a'
_symmetry_space_group_name_H-M 'P 4/n m m :2'
_cell_angle_alpha 90
_cell_angle_beta 90
_cell_angle_gamma 90
_cell_formula_units_Z 2
_cell_length_a 3.82(1)
_cell_length_b 3.82
_cell_length_c 8.17(2)
_cell_volume 119.2
_exptl_crystal_density_meas 7.14(5)
_refine_ls_R_factor_all 0.081
_cod_original_sg_symbol_H-M 'P 4/n m m Z'
_cod_original_formula_sum 'As1.43 Te.46 Zr'
_cod_database_code 1008961

loop_
_symmetry_equiv_pos_as_xyz
x,y,z
1/2-x,y,z
x,1/2-y,z
1/2-x,1/2-y,z
y,x,z
1/2-y,x,z
y,1/2-x,z
1/2-y,1/2-x,z
-x,-y,-z
1/2+x,-y,-z
-x,1/2+y,-z
1/2+x,1/2+y,-z
-y,-x,-z
1/2+y,-x,-z
-y,1/2+x,-z
1/2+y,1/2+x,-z

loop_
_atom_site_aniso_label
_atom_site_aniso_U_11
_atom_site_aniso_U_12
_atom_site_aniso_U_13
_atom_site_aniso_U_22
_atom_site_aniso_U_23
_atom_site_aniso_U_33
As1 0.003(1) 0. 0. 0.003(1) 0. 0.004(1)
Zr1 0.006(1) 0. 0. 0.006(1) 0. 0.003(1)
As2 0.006(1) 0. 0. 0.006(1) 0. 0.003(1)

loop_
_atom_site_label
_atom_site_type_symbol
_atom_site_symmetry_multiplicity
_atom_site_Wyckoff_symbol
_atom_site_fract_x
_atom_site_fract_y
_atom_site_fract_z
_atom_site_occupancy
_atom_site_attached_hydrogens
_atom_site_calc_flag
As1 As2- 2 a 0.75 0.25 0. 1. 0 d
Zr1 Zr4+ 2 c 0.25 0.25 0.2599 0.575 0 d
As2 As2- 2 c 0.25 0.25 0.2599 0.425 0 d
Zr2 Zr4+ 2 c 0.25 0.25 0.6192 0.43 0 d
Te1 Te2- 2 c 0.25 0.25 0.6192 0.455 0 d

loop_
_atom_type_symbol
_atom_type_oxidation_number
As2- -2.190
Zr4+ 4.000
Te2- -2.000
